data_1576940
loop_
_publ_author_name
'Hernandez, Shirley'
'Krivovicheva, Vasilisa'
'Sousa-Silva, Adenilson'
'Solans-Monfort, Xavier'
'Bukhryakov, Konstantin V.'

_publ_section_title
;
 Toward vanadium-mediated alkyne metathesis.
;
_journal_issue 18
_journal_name_full 'Chemical science'
_journal_page_first 9132
_journal_page_last 9137
_journal_paper_doi 10.1039/d6sc01683a
_journal_volume 17
_journal_year 2026
_chemical_formula_moiety 'C49 H69 N2 O S Si3 V'
_chemical_formula_sum 'C49 H69 N2 O S Si3 V'
_chemical_formula_weight 869.33
_chemical_properties_physical Air-sensitive,Moisture-sensitive,Oxygen-sensitive
_space_group_crystal_system triclinic
_space_group_IT_number 2
_space_group_name_Hall '-P 1'
_space_group_name_H-M_alt 'P -1'
_atom_sites_solution_hydrogens geom
_atom_sites_solution_primary dual
_audit_creation_date 2025-10-06
_audit_creation_method
;
Olex2 1.5
(compiled 2025.07.13 svn.rb7424aed for OlexSys, GUI svn.r7314)
;
_audit_update_record
;
2025-10-06 deposited with the CCDC.	2026-03-10 downloaded from the CCDC.
;
_cell_angle_alpha 79.778(2)
_cell_angle_beta 77.4170(10)
_cell_angle_gamma 80.9740(10)
_cell_formula_units_Z 2
_cell_length_a 11.33270(10)
_cell_length_b 13.7549(3)
_cell_length_c 16.4917(3)
_cell_measurement_reflns_used 24055
_cell_measurement_temperature 150(2)
_cell_measurement_theta_max 78.1500
_cell_measurement_theta_min 3.2840
_cell_volume 2450.38(7)
_computing_cell_refinement 'CrysAlisPro 1.171.44.105a (Rigaku OD, 2025)'
_computing_data_collection 'CrysAlisPro 1.171.44.105a (Rigaku OD, 2025)'
_computing_data_reduction 'CrysAlisPro 1.171.44.105a (Rigaku OD, 2025)'
_computing_molecular_graphics 'Olex2 1.5 (Dolomanov et al., 2009)'
_computing_publication_material 'Olex2 1.5 (Dolomanov et al., 2009)'
_computing_structure_refinement 'SHELXL 2019/3 (Sheldrick, 2015)'
_computing_structure_solution 'SHELXT 2018/2 (Sheldrick, 2018)'
_diffrn_ambient_environment N~2~
_diffrn_ambient_temperature 150(2)
_diffrn_detector 'Hybrid Pixel Array Detector'
_diffrn_detector_area_resol_mean 10.0000
_diffrn_detector_type HyPix
_diffrn_measured_fraction_theta_full 0.999
_diffrn_measured_fraction_theta_max 0.951
_diffrn_measurement_details
;
List of Runs (angles in degrees, time in seconds):

  # Type    Start    End  Width  t~exp~   \w     \q     \k     \f   Frames
#--------------------------------------------------------------------------
  1  \w    -28.00  22.00   0.50    0.68    --  -50.44  22.00 -82.00  100
  2  \w   -123.00 -42.00   0.50    0.68    --  -50.44 -22.00 111.00  162
  3  \w    -22.00  28.00   0.50    0.68    --   50.44 -22.00 111.00  100
  4  \w     43.00 123.00   0.50    0.68    --   50.44  22.00 -82.00  160
  5  \w   -163.00 -81.00   0.50    2.70    --  -90.00 -22.00 111.00  164
  6  \w    102.00 178.00   0.50    2.70    --  110.69  22.00 -82.00  152
  7  \w    -93.00 -22.00   0.50    0.68    --  -50.44 134.00  46.72  142
  8  \w    -26.00  23.00   0.50    0.68    --  -50.44  19.00  30.00   98
  9  \w    -63.00  22.00   0.50    0.68    --  -50.44  57.00 -60.00  170
 10  \w    -26.00  23.00   0.50    0.68    --  -50.44  19.00  60.00   98
 11  \w    -26.00  23.00   0.50    0.68    --  -50.44  19.00-180.00   98
 12  \w     43.00 122.00   0.50    0.68    --   50.44  38.00-180.00  158
 13  \w     43.00 122.00   0.50    0.68    --   50.44  38.00-180.00  158
 14  \w   -161.00-103.00   0.50    2.70    --  -90.00 -57.00  60.00  116
 15  \w   -161.00-110.00   0.50    2.70    --  -90.00 -77.00-150.00  102
 16  \w   -162.00 -82.00   0.50    2.70    --  -90.00 -19.00-150.00  160
 17  \w   -159.00 -94.00   0.50    2.70    --  -90.00-125.00 -60.00  130
 18  \w   -162.00 -82.00   0.50    2.70    --  -90.00 -19.00-150.00  160
 19  \w   -162.00 -83.00   0.50    2.70    --  -90.00 -34.00 165.99  158
 20  \w    -66.00 -18.00   0.50    2.70    --  -90.00  57.00 -90.00   96
 21  \w   -161.00-110.00   0.50    2.70    --  -90.00 -77.00  30.00  102
 22  \w   -160.00-106.00   0.50    2.70    --  -90.00 -99.00-120.00  108
 23  \w    -66.00 -18.00   0.50    2.70    --  -90.00  57.00-120.00   96
 24  \w     42.00 111.00   0.50    2.70    --  110.69-125.00  30.00  138
 25  \w     42.00 111.00   0.50    2.70    --  110.69-125.00  30.00  138
 26  \w     41.00 106.00   0.50    2.70    --  110.69 -99.00-120.00  130
 27  \w     41.00 106.00   0.50    2.70    --  110.69 -99.00  30.00  130
 28  \w     41.00 106.00   0.50    2.70    --  110.69 -99.00 -60.00  130
 29  \w     39.00  66.00   0.50    2.70    --  110.69 -57.00  60.00   54
 30  \w     41.00 106.00   0.50    2.70    --  110.69 -99.00-150.00  130
 31  \w    103.00 178.00   0.50    2.70    --  110.69  57.00 120.00  150
 32  \w     39.00  66.00   0.50    2.70    --  110.69 -57.00-120.00   54
 33  \w     42.00 111.00   0.50    2.70    --  110.69-125.00   0.00  138
 34  \w     39.00 105.00   0.50    2.70    --  110.69 -77.00  30.00  132
 35  \w     41.00 106.00   0.50    2.70    --  110.69 -99.00 150.00  130
 36  \w     41.00 106.00   0.50    2.70    --  110.69 -99.00 120.00  130
 37  \w     39.00 105.00   0.50    2.70    --  110.69 -77.00  30.00  132
 38  \w     39.00  66.00   0.50    2.70    --  110.69 -57.00  30.00   54
 39  \w     39.00  66.00   0.50    2.70    --  110.69 -57.00 -90.00   54
 40  \w     41.00 106.00   0.50    2.70    --  110.69 -99.00-180.00  130
;
_diffrn_measurement_device 'four-circle diffractometer'
_diffrn_measurement_device_type 'XtaLAB Synergy, Dualflex, HyPix'
_diffrn_measurement_method '\w scans'
_diffrn_orient_matrix_type 'CrysAlisPro convention (1999,Acta A55,543-557)'
_diffrn_orient_matrix_UB_11 0.1376205000
_diffrn_orient_matrix_UB_12 0.0076884000
_diffrn_orient_matrix_UB_13 -0.0266497000
_diffrn_orient_matrix_UB_21 0.0245164000
_diffrn_orient_matrix_UB_22 -0.1120362000
_diffrn_orient_matrix_UB_23 -0.0063589000
_diffrn_orient_matrix_UB_31 -0.0125791000
_diffrn_orient_matrix_UB_32 0.0232425000
_diffrn_orient_matrix_UB_33 -0.0928303000
_diffrn_radiation_monochromator mirror
_diffrn_radiation_probe x-ray
_diffrn_radiation_type 'Cu K\a'
_diffrn_radiation_wavelength 1.54184
_diffrn_reflns_av_R_equivalents 0.0357
_diffrn_reflns_av_unetI/netI 0.0293
_diffrn_reflns_Laue_measured_fraction_full 0.999
_diffrn_reflns_Laue_measured_fraction_max 0.951
_diffrn_reflns_limit_h_max 13
_diffrn_reflns_limit_h_min -14
_diffrn_reflns_limit_k_max 16
_diffrn_reflns_limit_k_min -17
_diffrn_reflns_limit_l_max 15
_diffrn_reflns_limit_l_min -20
_diffrn_reflns_number 46608
_diffrn_reflns_point_group_measured_fraction_full 0.999
_diffrn_reflns_point_group_measured_fraction_max 0.951
_diffrn_reflns_theta_full 67.684
_diffrn_reflns_theta_max 79.223
_diffrn_reflns_theta_min 3.290
_diffrn_source 'micro-focus sealed X-ray tube'
_diffrn_source_type 'PhotonJet (Cu) X-ray Source'
_exptl_absorpt_coefficient_mu 3.059
_exptl_absorpt_correction_T_max 1.00000
_exptl_absorpt_correction_T_min 0.94180
_exptl_absorpt_correction_type multi-scan
_exptl_absorpt_process_details
;
CrysAlisPro 1.171.44.105a (Rigaku Oxford Diffraction, 2025)
Empirical absorption correction using spherical harmonics,
implemented in SCALE3 ABSPACK scaling algorithm.
;
_exptl_crystal_colour yellow
_exptl_crystal_colour_primary yellow
_exptl_crystal_density_diffrn 1.178
_exptl_crystal_description block
_exptl_crystal_F_000 932
_exptl_crystal_recrystallization_method 'Re-crystallisation from solvent: diethyl ether at --35?'
_exptl_crystal_size_max 0.139
_exptl_crystal_size_mid 0.073
_exptl_crystal_size_min 0.054
_refine_diff_density_max 0.504
_refine_diff_density_min -0.258
_refine_diff_density_rms 0.046
_refine_ls_extinction_method none
_refine_ls_goodness_of_fit_ref 1.061
_refine_ls_hydrogen_treatment constr
_refine_ls_matrix_type full
_refine_ls_number_parameters 523
_refine_ls_number_reflns 10103
_refine_ls_number_restraints 0
_refine_ls_restrained_S_all 1.061
_refine_ls_R_factor_all 0.0398
_refine_ls_R_factor_gt 0.0360
_refine_ls_shift/su_max 0.001
_refine_ls_shift/su_mean 0.000
_refine_ls_structure_factor_coef Fsqd
_refine_ls_weighting_details 'w=1/[\s^2^(Fo^2^)+(0.0449P)^2^+1.0395P] where P=(Fo^2^+2Fc^2^)/3'
_refine_ls_weighting_scheme calc
_refine_ls_wR_factor_gt 0.0911
_refine_ls_wR_factor_ref 0.0932
_reflns_Friedel_coverage 0.000
_reflns_number_gt 9176
_reflns_number_total 10103
_reflns_threshold_expression 'I > 2\s(I)'
_cod_data_source_file d6sc01683a3.cif
_cod_data_source_block vk_393
_cod_depositor_comments 'Adding full bibliography for 1576939--1576943.cif.'
_cod_original_cell_volume 2450.39(8)
_cod_database_code 1576940
_shelx_shelxl_version_number 2019/3
_chemical_oxdiff_formula 'V Si2 N2 C30 H50 O2 S'
_shelx_space_group_comment
;
The symmetry employed for this shelxl refinement is uniquely defined
by the following loop, which should always be used as a source of
symmetry information in preference to the above space-group names.
They are only intended as comments.
;
_shelx_estimated_absorpt_t_max 0.852
_shelx_estimated_absorpt_t_min 0.676
_diffrn_oxdiff_digest_od_ed
;

;
_olex2_refinement_description
;
1. Uiso/Uaniso restraints and constraints
Uanis(C1) = Uanis(Si3)
2.a Ternary CH refined with riding coordinates:
 C41(H41), C44(H44), C47(H47)
2.b Aromatic/amide H refined with riding coordinates:
 C8(H8), C11(H11), C13(H13), C14(H14), C6(H6), C5(H5), C30(H30), C28(H28),
 C40(H40), C24(H24), C34(H34), C27(H27), C26(H26), C36(H36), C31(H31), C32(H32),
  C25(H25), C33(H33), C39(H39), C37(H37), C38(H38)
2.c Idealised Me refined as rotating group:
 C49(H49A,H49B,H49C), C18(H18A,H18B,H18C), C16(H16A,H16B,H16C), C43(H43A,H43B,
 H43C), C48(H48A,H48B,H48C), C46(H46A,H46B,H46C), C17(H17A,H17B,H17C), C42(H42A,
 H42B,H42C), C45(H45A,H45B,H45C), C2(H2A,H2B,H2C), C3(H3A,H3B,H3C), C22(H22A,
 H22B,H22C), C20(H20A,H20B,H20C), C21(H21A,H21B,H21C), C4(H4A,H4B,H4C)
;
_olex2_submission_special_instructions 'No special instructions were received'
_oxdiff_exptl_absorpt_empirical_details
;
Empirical correction (ABSPACK) includes:
- Absorption correction using spherical harmonics
- Frame scaling
;
_oxdiff_exptl_absorpt_empirical_full_max 1.132
_oxdiff_exptl_absorpt_empirical_full_min 0.877

loop_
_space_group_symop_operation_xyz
'x, y, z'
'-x, -y, -z'

loop_
_atom_site_label
_atom_site_type_symbol
_atom_site_fract_x
_atom_site_fract_y
_atom_site_fract_z
_atom_site_U_iso_or_equiv
_atom_site_adp_type
_atom_site_occupancy
_atom_site_site_symmetry_order
_atom_site_calc_flag
_atom_site_refinement_flags_posn
_atom_site_refinement_flags_adp
_atom_site_refinement_flags_occupancy
_atom_site_disorder_assembly
_atom_site_disorder_group
V1 V 0.36273(2) 0.35548(2) 0.75733(2) 0.01975(7) Uani 1 1 d . . . . .
S1 S 0.38478(3) 0.25570(3) 0.88450(2) 0.02385(9) Uani 1 1 d . . . . .
Si2 Si 0.38023(4) 0.18649(3) 0.63433(2) 0.01994(9) Uani 1 1 d . . . . .
Si1 Si 0.21306(4) 0.24521(3) 0.96777(3) 0.02289(10) Uani 1 1 d . . . . .
Si3 Si 0.67879(4) 0.35669(4) 0.70342(3) 0.02967(11) Uani 1 1 d . . . . .
O1 O 0.32160(10) 0.26728(8) 0.69671(7) 0.0238(2) Uani 1 1 d . . . . .
N2 N 0.34242(12) 0.48950(10) 0.81623(8) 0.0225(3) Uani 1 1 d . . . . .
N1 N 0.24288(12) 0.47090(10) 0.69425(8) 0.0221(3) Uani 1 1 d . . . . .
C10 C 0.20817(14) 0.55883(12) 0.72385(9) 0.0220(3) Uani 1 1 d . . . . .
C9 C 0.27216(14) 0.57199(12) 0.78930(9) 0.0215(3) Uani 1 1 d . . . . .
C23 C 0.41635(14) 0.24612(12) 0.52145(10) 0.0251(3) Uani 1 1 d . . . . .
C8 C 0.26308(14) 0.66141(12) 0.81974(10) 0.0232(3) Uani 1 1 d . . . . .
H8 H 0.211545 0.717477 0.799231 0.028 Uiso 1 1 calc R U . . .
C7 C 0.32856(14) 0.66980(12) 0.87988(10) 0.0242(3) Uani 1 1 d . . . . .
C35 C 0.26425(15) 0.09937(13) 0.64351(10) 0.0253(3) Uani 1 1 d . . . . .
C11 C 0.11824(15) 0.62877(12) 0.69597(10) 0.0249(3) Uani 1 1 d . . . . .
H11 H 0.097997 0.690113 0.717611 0.030 Uiso 1 1 calc R U . . .
C13 C 0.09381(16) 0.52001(12) 0.60674(10) 0.0266(3) Uani 1 1 d . . . . .
H13 H 0.055700 0.503705 0.565851 0.032 Uiso 1 1 calc R U . . .
C14 C 0.18549(15) 0.45333(12) 0.63593(10) 0.0251(3) Uani 1 1 d . . . . .
H14 H 0.208966 0.392406 0.613804 0.030 Uiso 1 1 calc R U . . .
C29 C 0.52357(15) 0.10793(12) 0.65722(10) 0.0250(3) Uani 1 1 d . . . . .
C12 C 0.05682(15) 0.61051(12) 0.63650(10) 0.0242(3) Uani 1 1 d . . . . .
C6 C 0.40311(15) 0.58413(13) 0.90555(10) 0.0279(3) Uani 1 1 d . . . . .
H6 H 0.451193 0.585660 0.945734 0.033 Uiso 1 1 calc R U . . .
C41 C 0.16509(16) 0.36544(13) 1.01513(11) 0.0300(4) Uani 1 1 d . . . . .
H41 H 0.168967 0.420871 0.966714 0.036 Uiso 1 1 calc R U . . .
C19 C 0.32258(16) 0.76597(13) 0.91518(11) 0.0284(3) Uani 1 1 d . . . . .
C5 C 0.40799(15) 0.49750(13) 0.87350(10) 0.0274(3) Uani 1 1 d . . . . .
H5 H 0.459827 0.440729 0.892502 0.033 Uiso 1 1 calc R U . . .
C30 C 0.52717(17) 0.05498(14) 0.73715(12) 0.0342(4) Uani 1 1 d . . . . .
H30 H 0.458651 0.063049 0.781388 0.041 Uiso 1 1 calc R U . . .
C1 C 0.51132(15) 0.36694(13) 0.71863(11) 0.02967(11) Uani 1 1 d . . . . .
C28 C 0.41429(16) 0.19275(15) 0.45705(11) 0.0316(4) Uani 1 1 d . . . . .
H28 H 0.390037 0.127824 0.471078 0.038 Uiso 1 1 calc R U . . .
C15 C -0.04538(16) 0.68678(13) 0.60819(11) 0.0294(4) Uani 1 1 d . . . . .
C44 C 0.24212(16) 0.13604(13) 1.05303(11) 0.0297(4) Uani 1 1 d . . . . .
H44 H 0.287625 0.160305 1.089522 0.036 Uiso 1 1 calc R U . . .
C40 C 0.29646(18) -0.00102(14) 0.63497(12) 0.0357(4) Uani 1 1 d . . . . .
H40 H 0.380288 -0.026537 0.623208 0.043 Uiso 1 1 calc R U . . .
C47 C 0.08395(16) 0.22677(14) 0.91809(11) 0.0304(4) Uani 1 1 d . . . . .
H47 H 0.010115 0.223965 0.964076 0.036 Uiso 1 1 calc R U . . .
C24 C 0.45314(17) 0.34115(14) 0.49850(12) 0.0351(4) Uani 1 1 d . . . . .
H24 H 0.456784 0.378617 0.540866 0.042 Uiso 1 1 calc R U . . .
C34 C 0.62689(17) 0.09423(15) 0.59421(12) 0.0354(4) Uani 1 1 d . . . . .
H34 H 0.626829 0.129599 0.539225 0.042 Uiso 1 1 calc R U . . .
C49 C 0.05316(17) 0.31408(16) 0.85148(12) 0.0374(4) Uani 1 1 d . . . . .
H49A H 0.045998 0.376710 0.873717 0.056 Uiso 1 1 calc R U . . .
H49B H -0.024219 0.307633 0.836775 0.056 Uiso 1 1 calc R U . . .
H49C H 0.117969 0.313852 0.801270 0.056 Uiso 1 1 calc R U . . .
C18 C -0.13824(18) 0.71374(16) 0.68606(13) 0.0411(5) Uani 1 1 d . . . . .
H18A H -0.169835 0.653328 0.718828 0.062 Uiso 1 1 calc R U . . .
H18B H -0.205617 0.760771 0.668480 0.062 Uiso 1 1 calc R U . . .
H18C H -0.098621 0.744362 0.720646 0.062 Uiso 1 1 calc R U . . .
C27 C 0.44709(17) 0.23297(18) 0.37280(11) 0.0410(5) Uani 1 1 d . . . . .
H27 H 0.446177 0.195382 0.329908 0.049 Uiso 1 1 calc R U . . .
C16 C -0.11117(18) 0.64636(15) 0.55192(13) 0.0366(4) Uani 1 1 d . . . . .
H16A H -0.054562 0.634540 0.499520 0.055 Uiso 1 1 calc R U . . .
H16B H -0.180197 0.694939 0.539175 0.055 Uiso 1 1 calc R U . . .
H16C H -0.140896 0.583703 0.581026 0.055 Uiso 1 1 calc R U . . .
C26 C 0.48087(18) 0.32761(18) 0.35208(12) 0.0461(5) Uani 1 1 d . . . . .
H26 H 0.501729 0.355776 0.294702 0.055 Uiso 1 1 calc R U . . .
C43 C 0.03384(19) 0.37683(17) 1.06560(14) 0.0444(5) Uani 1 1 d . . . . .
H43A H -0.022885 0.371877 1.029782 0.067 Uiso 1 1 calc R U . . .
H43B H 0.015469 0.441864 1.085033 0.067 Uiso 1 1 calc R U . . .
H43C H 0.025273 0.324018 1.114170 0.067 Uiso 1 1 calc R U . . .
C48 C 0.1027(2) 0.12899(17) 0.88253(15) 0.0477(5) Uani 1 1 d . . . . .
H48A H 0.177859 0.126024 0.839838 0.072 Uiso 1 1 calc R U . . .
H48B H 0.033446 0.125266 0.857027 0.072 Uiso 1 1 calc R U . . .
H48C H 0.108951 0.072970 0.927927 0.072 Uiso 1 1 calc R U . . .
C46 C 0.3235(2) 0.04695(15) 1.01903(13) 0.0421(5) Uani 1 1 d . . . . .
H46A H 0.282398 0.019936 0.983020 0.063 Uiso 1 1 calc R U . . .
H46B H 0.339625 -0.004463 1.065994 0.063 Uiso 1 1 calc R U . . .
H46C H 0.400627 0.068195 0.986231 0.063 Uiso 1 1 calc R U . . .
C36 C 0.14018(17) 0.13469(17) 0.65921(14) 0.0425(5) Uani 1 1 d . . . . .
H36 H 0.115380 0.202925 0.664423 0.051 Uiso 1 1 calc R U . . .
C17 C 0.0100(2) 0.77951(14) 0.55827(14) 0.0429(5) Uani 1 1 d . . . . .
H17A H 0.053598 0.805874 0.593135 0.064 Uiso 1 1 calc R U . . .
H17B H -0.055119 0.830221 0.542093 0.064 Uiso 1 1 calc R U . . .
H17C H 0.066872 0.761689 0.507680 0.064 Uiso 1 1 calc R U . . .
C31 C 0.6297(2) -0.00943(15) 0.75292(14) 0.0431(5) Uani 1 1 d . . . . .
H31 H 0.630589 -0.045440 0.807596 0.052 Uiso 1 1 calc R U . . .
C42 C 0.2530(2) 0.38299(17) 1.06789(13) 0.0427(5) Uani 1 1 d . . . . .
H42A H 0.247727 0.333432 1.118779 0.064 Uiso 1 1 calc R U . . .
H42B H 0.231226 0.449892 1.083598 0.064 Uiso 1 1 calc R U . . .
H42C H 0.336350 0.376891 1.035131 0.064 Uiso 1 1 calc R U . . .
C32 C 0.73061(19) -0.02133(15) 0.68920(16) 0.0450(5) Uani 1 1 d . . . . .
H32 H 0.800676 -0.065239 0.700312 0.054 Uiso 1 1 calc R U . . .
C25 C 0.4845(2) 0.38161(17) 0.41417(14) 0.0472(5) Uani 1 1 d . . . . .
H25 H 0.508538 0.446597 0.399433 0.057 Uiso 1 1 calc R U . . .
C45 C 0.12537(19) 0.10247(17) 1.11070(13) 0.0452(5) Uani 1 1 d . . . . .
H45A H 0.076960 0.159142 1.135732 0.068 Uiso 1 1 calc R U . . .
H45B H 0.146850 0.049747 1.155347 0.068 Uiso 1 1 calc R U . . .
H45C H 0.077750 0.077074 1.077852 0.068 Uiso 1 1 calc R U . . .
C33 C 0.72956(19) 0.03016(17) 0.61010(15) 0.0464(5) Uani 1 1 d . . . . .
H33 H 0.798760 0.022052 0.566361 0.056 Uiso 1 1 calc R U . . .
C39 C 0.2097(2) -0.06440(18) 0.64318(16) 0.0516(6) Uani 1 1 d . . . . .
H39 H 0.233565 -0.132511 0.637184 0.062 Uiso 1 1 calc R U . . .
C2 C 0.72302(19) 0.45257(16) 0.75513(15) 0.0444(5) Uani 1 1 d . . . . .
H2A H 0.687529 0.518901 0.732746 0.067 Uiso 1 1 calc R U . . .
H2B H 0.811979 0.449507 0.743779 0.067 Uiso 1 1 calc R U . . .
H2C H 0.692687 0.439460 0.815900 0.067 Uiso 1 1 calc R U . . .
C3 C 0.7377(2) 0.23172(16) 0.75346(16) 0.0465(5) Uani 1 1 d . . . . .
H3A H 0.691160 0.217723 0.810835 0.070 Uiso 1 1 calc R U . . .
H3B H 0.823880 0.230468 0.755098 0.070 Uiso 1 1 calc R U . . .
H3C H 0.729183 0.181110 0.720830 0.070 Uiso 1 1 calc R U . . .
C22 C 0.2256(2) 0.84554(16) 0.88574(16) 0.0504(6) Uani 1 1 d . . . . .
H22A H 0.247776 0.864912 0.824789 0.076 Uiso 1 1 calc R U . . .
H22B H 0.219464 0.903805 0.913748 0.076 Uiso 1 1 calc R U . . .
H22C H 0.146940 0.819239 0.899687 0.076 Uiso 1 1 calc R U . . .
C20 C 0.4472(2) 0.80360(18) 0.88857(16) 0.0510(6) Uani 1 1 d . . . . .
H20A H 0.508903 0.752453 0.908921 0.076 Uiso 1 1 calc R U . . .
H20B H 0.444841 0.864303 0.912579 0.076 Uiso 1 1 calc R U . . .
H20C H 0.467835 0.818166 0.827149 0.076 Uiso 1 1 calc R U . . .
C21 C 0.2907(2) 0.74458(17) 1.01164(13) 0.0474(5) Uani 1 1 d . . . . .
H21A H 0.214216 0.714954 1.029150 0.071 Uiso 1 1 calc R U . . .
H21B H 0.281393 0.806908 1.034684 0.071 Uiso 1 1 calc R U . . .
H21C H 0.356119 0.698239 1.032570 0.071 Uiso 1 1 calc R U . . .
C4 C 0.7474(2) 0.3772(2) 0.58901(15) 0.0582(6) Uani 1 1 d . . . . .
H4A H 0.721131 0.329798 0.560744 0.087 Uiso 1 1 calc R U . . .
H4B H 0.836413 0.367333 0.581553 0.087 Uiso 1 1 calc R U . . .
H4C H 0.720619 0.445286 0.564665 0.087 Uiso 1 1 calc R U . . .
C37 C 0.0526(2) 0.0717(2) 0.66732(19) 0.0664(8) Uani 1 1 d . . . . .
H37 H -0.031406 0.096830 0.677758 0.080 Uiso 1 1 calc R U . . .
C38 C 0.0876(2) -0.0272(2) 0.66023(19) 0.0680(8) Uani 1 1 d . . . . .
H38 H 0.027346 -0.070428 0.667110 0.082 Uiso 1 1 calc R U . . .

loop_
_atom_site_aniso_label
_atom_site_aniso_U_11
_atom_site_aniso_U_22
_atom_site_aniso_U_33
_atom_site_aniso_U_23
_atom_site_aniso_U_13
_atom_site_aniso_U_12
V1 0.02050(14) 0.01950(13) 0.01965(13) -0.00554(10) -0.00481(10) 0.00054(10)
S1 0.02134(18) 0.0265(2) 0.02205(18) -0.00330(14) -0.00408(14) 0.00143(14)
Si2 0.0201(2) 0.0194(2) 0.02069(19) -0.00466(15) -0.00539(15) 0.00050(15)
Si1 0.0214(2) 0.0253(2) 0.0215(2) -0.00436(16) -0.00435(15) -0.00041(16)
Si3 0.0228(2) 0.0332(2) 0.0337(2) -0.00896(18) -0.00378(17) -0.00352(18)
O1 0.0247(6) 0.0219(5) 0.0260(5) -0.0072(4) -0.0070(4) 0.0005(4)
N2 0.0230(6) 0.0234(7) 0.0227(6) -0.0062(5) -0.0067(5) -0.0016(5)
N1 0.0239(7) 0.0218(6) 0.0220(6) -0.0066(5) -0.0068(5) 0.0005(5)
C10 0.0215(7) 0.0228(8) 0.0230(7) -0.0070(6) -0.0050(6) -0.0020(6)
C9 0.0196(7) 0.0231(8) 0.0222(7) -0.0065(6) -0.0038(6) -0.0010(6)
C23 0.0207(7) 0.0274(8) 0.0253(8) -0.0030(6) -0.0054(6) 0.0035(6)
C8 0.0196(7) 0.0256(8) 0.0260(7) -0.0075(6) -0.0062(6) -0.0002(6)
C7 0.0229(8) 0.0276(8) 0.0239(7) -0.0078(6) -0.0039(6) -0.0047(6)
C35 0.0255(8) 0.0296(8) 0.0227(7) -0.0088(6) -0.0038(6) -0.0047(6)
C11 0.0254(8) 0.0225(8) 0.0296(8) -0.0109(6) -0.0089(6) 0.0017(6)
C13 0.0315(9) 0.0267(8) 0.0257(8) -0.0089(6) -0.0124(6) -0.0003(7)
C14 0.0308(8) 0.0227(8) 0.0244(7) -0.0093(6) -0.0097(6) 0.0018(6)
C29 0.0254(8) 0.0222(8) 0.0301(8) -0.0073(6) -0.0107(6) 0.0001(6)
C12 0.0244(8) 0.0242(8) 0.0256(8) -0.0065(6) -0.0083(6) 0.0001(6)
C6 0.0286(8) 0.0311(9) 0.0287(8) -0.0084(7) -0.0129(6) -0.0033(7)
C41 0.0308(9) 0.0294(9) 0.0285(8) -0.0097(7) -0.0022(7) 0.0015(7)
C19 0.0297(9) 0.0284(9) 0.0311(8) -0.0123(7) -0.0097(7) -0.0015(7)
C5 0.0287(8) 0.0268(8) 0.0296(8) -0.0049(6) -0.0136(7) -0.0001(7)
C30 0.0336(9) 0.0320(9) 0.0374(9) 0.0019(7) -0.0141(8) -0.0036(7)
C1 0.0228(2) 0.0332(2) 0.0337(2) -0.00896(18) -0.00378(17) -0.00352(18)
C28 0.0287(9) 0.0377(10) 0.0277(8) -0.0070(7) -0.0075(7) 0.0033(7)
C15 0.0312(9) 0.0263(8) 0.0361(9) -0.0130(7) -0.0183(7) 0.0056(7)
C44 0.0303(9) 0.0303(9) 0.0282(8) 0.0002(7) -0.0087(7) -0.0039(7)
C40 0.0336(10) 0.0320(10) 0.0433(10) -0.0120(8) -0.0034(8) -0.0080(8)
C47 0.0255(8) 0.0368(10) 0.0293(8) -0.0031(7) -0.0069(6) -0.0049(7)
C24 0.0341(10) 0.0317(9) 0.0360(9) -0.0011(7) -0.0033(7) -0.0026(7)
C34 0.0297(9) 0.0419(11) 0.0355(9) -0.0126(8) -0.0099(7) 0.0058(8)
C49 0.0307(9) 0.0464(11) 0.0350(9) -0.0005(8) -0.0133(7) -0.0005(8)
C18 0.0338(10) 0.0476(12) 0.0469(11) -0.0243(9) -0.0174(8) 0.0128(8)
C27 0.0315(10) 0.0632(14) 0.0254(9) -0.0089(8) -0.0058(7) 0.0056(9)
C16 0.0369(10) 0.0354(10) 0.0460(11) -0.0187(8) -0.0248(8) 0.0079(8)
C26 0.0312(10) 0.0665(15) 0.0284(9) 0.0068(9) 0.0017(7) 0.0050(9)
C43 0.0367(11) 0.0449(12) 0.0455(11) -0.0168(9) 0.0067(8) 0.0045(9)
C48 0.0585(13) 0.0441(12) 0.0509(12) -0.0101(9) -0.0270(10) -0.0110(10)
C46 0.0499(12) 0.0288(10) 0.0441(11) -0.0005(8) -0.0131(9) 0.0053(8)
C36 0.0277(9) 0.0483(12) 0.0582(12) -0.0311(10) -0.0047(8) -0.0042(8)
C17 0.0517(12) 0.0268(9) 0.0555(12) -0.0064(8) -0.0277(10) 0.0034(8)
C31 0.0466(12) 0.0309(10) 0.0567(12) 0.0076(9) -0.0311(10) -0.0058(8)
C42 0.0493(12) 0.0453(12) 0.0383(10) -0.0200(9) -0.0081(9) -0.0050(9)
C32 0.0371(11) 0.0288(10) 0.0770(15) -0.0150(10) -0.0320(10) 0.0098(8)
C25 0.0411(11) 0.0440(12) 0.0447(11) 0.0104(9) 0.0033(9) -0.0056(9)
C45 0.0379(11) 0.0508(12) 0.0405(11) 0.0119(9) -0.0062(8) -0.0096(9)
C33 0.0304(10) 0.0534(13) 0.0583(13) -0.0262(10) -0.0145(9) 0.0142(9)
C39 0.0514(13) 0.0441(12) 0.0644(14) -0.0258(11) 0.0031(11) -0.0217(10)
C2 0.0376(11) 0.0381(11) 0.0631(13) -0.0131(9) -0.0149(9) -0.0082(9)
C3 0.0403(11) 0.0377(11) 0.0689(14) -0.0169(10) -0.0266(10) 0.0061(9)
C22 0.0639(14) 0.0337(11) 0.0669(14) -0.0259(10) -0.0374(12) 0.0099(10)
C20 0.0444(12) 0.0451(12) 0.0699(15) -0.0263(11) -0.0015(10) -0.0183(10)
C21 0.0618(14) 0.0475(12) 0.0356(10) -0.0204(9) -0.0066(9) -0.0032(10)
C4 0.0397(12) 0.0854(19) 0.0457(12) -0.0158(12) 0.0121(10) -0.0178(12)
C37 0.0263(11) 0.087(2) 0.097(2) -0.0626(17) 0.0092(11) -0.0163(11)
C38 0.0458(13) 0.0822(19) 0.0879(19) -0.0554(16) 0.0174(12) -0.0385(13)

loop_
_atom_type_symbol
_atom_type_description
_atom_type_scat_dispersion_real
_atom_type_scat_dispersion_imag
_atom_type_scat_source
C C 0.0181 0.0091 'International Tables Vol C Tables 4.2.6.8 and 6.1.1.4'
H H 0.0000 0.0000 'International Tables Vol C Tables 4.2.6.8 and 6.1.1.4'
N N 0.0311 0.0180 'International Tables Vol C Tables 4.2.6.8 and 6.1.1.4'
O O 0.0492 0.0322 'International Tables Vol C Tables 4.2.6.8 and 6.1.1.4'
S S 0.3331 0.5567 'International Tables Vol C Tables 4.2.6.8 and 6.1.1.4'
Si Si 0.2541 0.3302 'International Tables Vol C Tables 4.2.6.8 and 6.1.1.4'
V V 0.0687 2.1097 'International Tables Vol C Tables 4.2.6.8 and 6.1.1.4'

loop_
_geom_angle_atom_site_label_1
_geom_angle_atom_site_label_2
_geom_angle_atom_site_label_3
_geom_angle
_geom_angle_site_symmetry_1
_geom_angle_site_symmetry_3
_geom_angle_publ_flag
O1 V1 S1 102.85(4) . . ?
O1 V1 N2 157.12(5) . . ?
O1 V1 N1 86.74(5) . . ?
N2 V1 S1 90.35(4) . . ?
N2 V1 N1 72.08(5) . . ?
N1 V1 S1 144.83(4) . . ?
C1 V1 S1 97.91(6) . . ?
C1 V1 O1 105.86(7) . . ?
C1 V1 N2 90.45(7) . . ?
C1 V1 N1 112.06(7) . . ?
Si1 S1 V1 111.24(2) . . ?
O1 Si2 C23 112.15(7) . . ?
O1 Si2 C35 107.48(7) . . ?
O1 Si2 C29 115.58(7) . . ?
C35 Si2 C23 107.87(7) . . ?
C29 Si2 C23 106.42(7) . . ?
C29 Si2 C35 106.98(7) . . ?
C41 Si1 S1 108.48(6) . . ?
C41 Si1 C44 110.22(8) . . ?
C44 Si1 S1 105.08(6) . . ?
C47 Si1 S1 115.49(6) . . ?
C47 Si1 C41 106.90(8) . . ?
C47 Si1 C44 110.63(8) . . ?
C1 Si3 C2 109.92(9) . . ?
C1 Si3 C3 109.34(9) . . ?
C1 Si3 C4 110.17(10) . . ?
C3 Si3 C2 108.03(10) . . ?
C3 Si3 C4 110.60(12) . . ?
C4 Si3 C2 108.76(11) . . ?
Si2 O1 V1 142.56(7) . . ?
C9 N2 V1 120.06(10) . . ?
C9 N2 C5 116.89(14) . . ?
C5 N2 V1 122.68(11) . . ?
C10 N1 V1 119.26(10) . . ?
C14 N1 V1 122.76(11) . . ?
C14 N1 C10 117.05(13) . . ?
N1 C10 C9 114.22(13) . . ?
N1 C10 C11 122.37(14) . . ?
C11 C10 C9 123.40(14) . . ?
N2 C9 C10 113.75(13) . . ?
N2 C9 C8 122.66(14) . . ?
C8 C9 C10 123.58(14) . . ?
C28 C23 Si2 120.03(13) . . ?
C24 C23 Si2 122.07(13) . . ?
C24 C23 C28 117.78(16) . . ?
C9 C8 H8 119.6 . . ?
C9 C8 C7 120.81(15) . . ?
C7 C8 H8 119.6 . . ?
C8 C7 C6 115.67(15) . . ?
C8 C7 C19 123.07(15) . . ?
C6 C7 C19 121.26(14) . . ?
C40 C35 Si2 122.65(13) . . ?
C40 C35 C36 117.49(16) . . ?
C36 C35 Si2 119.86(14) . . ?
C10 C11 H11 119.5 . . ?
C10 C11 C12 120.98(15) . . ?
C12 C11 H11 119.5 . . ?
C14 C13 H13 119.6 . . ?
C14 C13 C12 120.80(15) . . ?
C12 C13 H13 119.6 . . ?
N1 C14 C13 122.96(15) . . ?
N1 C14 H14 118.5 . . ?
C13 C14 H14 118.5 . . ?
C30 C29 Si2 120.48(13) . . ?
C30 C29 C34 117.57(16) . . ?
C34 C29 Si2 121.78(13) . . ?
C11 C12 C15 120.62(14) . . ?
C13 C12 C11 115.83(14) . . ?
C13 C12 C15 123.54(14) . . ?
C7 C6 H6 119.5 . . ?
C5 C6 C7 120.96(15) . . ?
C5 C6 H6 119.5 . . ?
Si1 C41 H41 106.2 . . ?
C43 C41 Si1 114.89(13) . . ?
C43 C41 H41 106.2 . . ?
C42 C41 Si1 112.84(13) . . ?
C42 C41 H41 106.2 . . ?
C42 C41 C43 109.72(16) . . ?
C7 C19 C20 108.98(15) . . ?
C7 C19 C21 109.01(15) . . ?
C22 C19 C7 111.99(14) . . ?
C22 C19 C20 110.00(18) . . ?
C22 C19 C21 107.87(17) . . ?
C20 C19 C21 108.93(17) . . ?
N2 C5 C6 122.98(15) . . ?
N2 C5 H5 118.5 . . ?
C6 C5 H5 118.5 . . ?
C29 C30 H30 119.6 . . ?
C31 C30 C29 120.83(19) . . ?
C31 C30 H30 119.6 . . ?
V1 C1 Si3 164.21(12) . . ?
C23 C28 H28 119.3 . . ?
C27 C28 C23 121.31(19) . . ?
C27 C28 H28 119.3 . . ?
C12 C15 C18 108.88(14) . . ?
C12 C15 C16 111.95(14) . . ?
C12 C15 C17 108.70(15) . . ?
C16 C15 C18 108.60(15) . . ?
C16 C15 C17 108.35(15) . . ?
C17 C15 C18 110.35(16) . . ?
Si1 C44 H44 106.3 . . ?
C46 C44 Si1 113.49(12) . . ?
C46 C44 H44 106.3 . . ?
C46 C44 C45 110.17(16) . . ?
C45 C44 Si1 113.71(13) . . ?
C45 C44 H44 106.3 . . ?
C35 C40 H40 119.1 . . ?
C39 C40 C35 121.82(19) . . ?
C39 C40 H40 119.1 . . ?
Si1 C47 H47 106.4 . . ?
C49 C47 Si1 112.99(13) . . ?
C49 C47 H47 106.4 . . ?
C48 C47 Si1 114.09(13) . . ?
C48 C47 H47 106.4 . . ?
C48 C47 C49 110.05(16) . . ?
C23 C24 H24 119.6 . . ?
C25 C24 C23 120.76(19) . . ?
C25 C24 H24 119.6 . . ?
C29 C34 H34 119.2 . . ?
C33 C34 C29 121.57(19) . . ?
C33 C34 H34 119.2 . . ?
C47 C49 H49A 109.5 . . ?
C47 C49 H49B 109.5 . . ?
C47 C49 H49C 109.5 . . ?
H49A C49 H49B 109.5 . . ?
H49A C49 H49C 109.5 . . ?
H49B C49 H49C 109.5 . . ?
C15 C18 H18A 109.5 . . ?
C15 C18 H18B 109.5 . . ?
C15 C18 H18C 109.5 . . ?
H18A C18 H18B 109.5 . . ?
H18A C18 H18C 109.5 . . ?
H18B C18 H18C 109.5 . . ?
C28 C27 H27 120.2 . . ?
C26 C27 C28 119.60(19) . . ?
C26 C27 H27 120.2 . . ?
C15 C16 H16A 109.5 . . ?
C15 C16 H16B 109.5 . . ?
C15 C16 H16C 109.5 . . ?
H16A C16 H16B 109.5 . . ?
H16A C16 H16C 109.5 . . ?
H16B C16 H16C 109.5 . . ?
C27 C26 H26 119.8 . . ?
C27 C26 C25 120.34(18) . . ?
C25 C26 H26 119.8 . . ?
C41 C43 H43A 109.5 . . ?
C41 C43 H43B 109.5 . . ?
C41 C43 H43C 109.5 . . ?
H43A C43 H43B 109.5 . . ?
H43A C43 H43C 109.5 . . ?
H43B C43 H43C 109.5 . . ?
C47 C48 H48A 109.5 . . ?
C47 C48 H48B 109.5 . . ?
C47 C48 H48C 109.5 . . ?
H48A C48 H48B 109.5 . . ?
H48A C48 H48C 109.5 . . ?
H48B C48 H48C 109.5 . . ?
C44 C46 H46A 109.5 . . ?
C44 C46 H46B 109.5 . . ?
C44 C46 H46C 109.5 . . ?
H46A C46 H46B 109.5 . . ?
H46A C46 H46C 109.5 . . ?
H46B C46 H46C 109.5 . . ?
C35 C36 H36 119.5 . . ?
C37 C36 C35 121.0(2) . . ?
C37 C36 H36 119.5 . . ?
C15 C17 H17A 109.5 . . ?
C15 C17 H17B 109.5 . . ?
C15 C17 H17C 109.5 . . ?
H17A C17 H17B 109.5 . . ?
H17A C17 H17C 109.5 . . ?
H17B C17 H17C 109.5 . . ?
C30 C31 H31 119.9 . . ?
C32 C31 C30 120.22(19) . . ?
C32 C31 H31 119.9 . . ?
C41 C42 H42A 109.5 . . ?
C41 C42 H42B 109.5 . . ?
C41 C42 H42C 109.5 . . ?
H42A C42 H42B 109.5 . . ?
H42A C42 H42C 109.5 . . ?
H42B C42 H42C 109.5 . . ?
C31 C32 H32 120.0 . . ?
C33 C32 C31 120.10(18) . . ?
C33 C32 H32 120.0 . . ?
C24 C25 H25 119.9 . . ?
C26 C25 C24 120.2(2) . . ?
C26 C25 H25 119.9 . . ?
C44 C45 H45A 109.5 . . ?
C44 C45 H45B 109.5 . . ?
C44 C45 H45C 109.5 . . ?
H45A C45 H45B 109.5 . . ?
H45A C45 H45C 109.5 . . ?
H45B C45 H45C 109.5 . . ?
C34 C33 H33 120.1 . . ?
C32 C33 C34 119.7(2) . . ?
C32 C33 H33 120.1 . . ?
C40 C39 H39 120.5 . . ?
C38 C39 C40 119.1(2) . . ?
C38 C39 H39 120.5 . . ?
Si3 C2 H2A 109.5 . . ?
Si3 C2 H2B 109.5 . . ?
Si3 C2 H2C 109.5 . . ?
H2A C2 H2B 109.5 . . ?
H2A C2 H2C 109.5 . . ?
H2B C2 H2C 109.5 . . ?
Si3 C3 H3A 109.5 . . ?
Si3 C3 H3B 109.5 . . ?
Si3 C3 H3C 109.5 . . ?
H3A C3 H3B 109.5 . . ?
H3A C3 H3C 109.5 . . ?
H3B C3 H3C 109.5 . . ?
C19 C22 H22A 109.5 . . ?
C19 C22 H22B 109.5 . . ?
C19 C22 H22C 109.5 . . ?
H22A C22 H22B 109.5 . . ?
H22A C22 H22C 109.5 . . ?
H22B C22 H22C 109.5 . . ?
C19 C20 H20A 109.5 . . ?
C19 C20 H20B 109.5 . . ?
C19 C20 H20C 109.5 . . ?
H20A C20 H20B 109.5 . . ?
H20A C20 H20C 109.5 . . ?
H20B C20 H20C 109.5 . . ?
C19 C21 H21A 109.5 . . ?
C19 C21 H21B 109.5 . . ?
C19 C21 H21C 109.5 . . ?
H21A C21 H21B 109.5 . . ?
H21A C21 H21C 109.5 . . ?
H21B C21 H21C 109.5 . . ?
Si3 C4 H4A 109.5 . . ?
Si3 C4 H4B 109.5 . . ?
Si3 C4 H4C 109.5 . . ?
H4A C4 H4B 109.5 . . ?
H4A C4 H4C 109.5 . . ?
H4B C4 H4C 109.5 . . ?
C36 C37 H37 120.0 . . ?
C38 C37 C36 119.9(2) . . ?
C38 C37 H37 120.0 . . ?
C39 C38 H38 119.7 . . ?
C37 C38 C39 120.7(2) . . ?
C37 C38 H38 119.7 . . ?

loop_
_geom_bond_atom_site_label_1
_geom_bond_atom_site_label_2
_geom_bond_distance
_geom_bond_site_symmetry_2
_geom_bond_publ_flag
V1 S1 2.3331(4) . ?
V1 O1 1.8707(11) . ?
V1 N2 2.1908(13) . ?
V1 N1 2.1910(13) . ?
V1 C1 1.6873(17) . ?
S1 Si1 2.1324(6) . ?
Si2 O1 1.6159(11) . ?
Si2 C23 1.8807(16) . ?
Si2 C35 1.8787(17) . ?
Si2 C29 1.8763(17) . ?
Si1 C41 1.9058(18) . ?
Si1 C44 1.9072(17) . ?
Si1 C47 1.8944(18) . ?
Si3 C1 1.8456(17) . ?
Si3 C2 1.874(2) . ?
Si3 C3 1.860(2) . ?
Si3 C4 1.867(2) . ?
N2 C9 1.346(2) . ?
N2 C5 1.351(2) . ?
N1 C10 1.354(2) . ?
N1 C14 1.346(2) . ?
C10 C9 1.475(2) . ?
C10 C11 1.384(2) . ?
C9 C8 1.390(2) . ?
C23 C28 1.400(2) . ?
C23 C24 1.397(3) . ?
C8 H8 0.9500 . ?
C8 C7 1.391(2) . ?
C7 C6 1.396(2) . ?
C7 C19 1.524(2) . ?
C35 C40 1.396(3) . ?
C35 C36 1.397(3) . ?
C11 H11 0.9500 . ?
C11 C12 1.396(2) . ?
C13 H13 0.9500 . ?
C13 C14 1.384(2) . ?
C13 C12 1.389(2) . ?
C14 H14 0.9500 . ?
C29 C30 1.394(2) . ?
C29 C34 1.399(2) . ?
C12 C15 1.530(2) . ?
C6 H6 0.9500 . ?
C6 C5 1.376(2) . ?
C41 H41 1.0000 . ?
C41 C43 1.537(2) . ?
C41 C42 1.528(3) . ?
C19 C22 1.519(3) . ?
C19 C20 1.528(3) . ?
C19 C21 1.538(3) . ?
C5 H5 0.9500 . ?
C30 H30 0.9500 . ?
C30 C31 1.389(3) . ?
C28 H28 0.9500 . ?
C28 C27 1.393(3) . ?
C15 C18 1.534(3) . ?
C15 C16 1.530(2) . ?
C15 C17 1.534(3) . ?
C44 H44 1.0000 . ?
C44 C46 1.527(3) . ?
C44 C45 1.535(3) . ?
C40 H40 0.9500 . ?
C40 C39 1.384(3) . ?
C47 H47 1.0000 . ?
C47 C49 1.529(3) . ?
C47 C48 1.528(3) . ?
C24 H24 0.9500 . ?
C24 C25 1.394(3) . ?
C34 H34 0.9500 . ?
C34 C33 1.389(3) . ?
C49 H49A 0.9800 . ?
C49 H49B 0.9800 . ?
C49 H49C 0.9800 . ?
C18 H18A 0.9800 . ?
C18 H18B 0.9800 . ?
C18 H18C 0.9800 . ?
C27 H27 0.9500 . ?
C27 C26 1.378(3) . ?
C16 H16A 0.9800 . ?
C16 H16B 0.9800 . ?
C16 H16C 0.9800 . ?
C26 H26 0.9500 . ?
C26 C25 1.379(3) . ?
C43 H43A 0.9800 . ?
C43 H43B 0.9800 . ?
C43 H43C 0.9800 . ?
C48 H48A 0.9800 . ?
C48 H48B 0.9800 . ?
C48 H48C 0.9800 . ?
C46 H46A 0.9800 . ?
C46 H46B 0.9800 . ?
C46 H46C 0.9800 . ?
C36 H36 0.9500 . ?
C36 C37 1.388(3) . ?
C17 H17A 0.9800 . ?
C17 H17B 0.9800 . ?
C17 H17C 0.9800 . ?
C31 H31 0.9500 . ?
C31 C32 1.385(3) . ?
C42 H42A 0.9800 . ?
C42 H42B 0.9800 . ?
C42 H42C 0.9800 . ?
C32 H32 0.9500 . ?
C32 C33 1.371(3) . ?
C25 H25 0.9500 . ?
C45 H45A 0.9800 . ?
C45 H45B 0.9800 . ?
C45 H45C 0.9800 . ?
C33 H33 0.9500 . ?
C39 H39 0.9500 . ?
C39 C38 1.384(4) . ?
C2 H2A 0.9800 . ?
C2 H2B 0.9800 . ?
C2 H2C 0.9800 . ?
C3 H3A 0.9800 . ?
C3 H3B 0.9800 . ?
C3 H3C 0.9800 . ?
C22 H22A 0.9800 . ?
C22 H22B 0.9800 . ?
C22 H22C 0.9800 . ?
C20 H20A 0.9800 . ?
C20 H20B 0.9800 . ?
C20 H20C 0.9800 . ?
C21 H21A 0.9800 . ?
C21 H21B 0.9800 . ?
C21 H21C 0.9800 . ?
C4 H4A 0.9800 . ?
C4 H4B 0.9800 . ?
C4 H4C 0.9800 . ?
C37 H37 0.9500 . ?
C37 C38 1.373(4) . ?
C38 H38 0.9500 . ?

loop_
_geom_torsion_atom_site_label_1
_geom_torsion_atom_site_label_2
_geom_torsion_atom_site_label_3
_geom_torsion_atom_site_label_4
_geom_torsion
_geom_torsion_site_symmetry_1
_geom_torsion_site_symmetry_2
_geom_torsion_site_symmetry_3
_geom_torsion_site_symmetry_4
_geom_torsion_publ_flag
V1 N2 C9 C10 3.95(18) . . . . ?
V1 N2 C9 C8 -174.99(12) . . . . ?
V1 N2 C5 C6 174.46(13) . . . . ?
V1 N1 C10 C9 8.98(17) . . . . ?
V1 N1 C10 C11 -169.60(12) . . . . ?
V1 N1 C14 C13 168.25(13) . . . . ?
S1 V1 O1 Si2 -87.50(11) . . . . ?
S1 V1 C1 Si3 2.1(4) . . . . ?
S1 Si1 C47 C49 -63.06(14) . . . . ?
S1 Si1 C47 C48 63.63(15) . . . . ?
Si2 C23 C28 C27 -176.45(13) . . . . ?
Si2 C23 C24 C25 177.11(15) . . . . ?
Si2 C35 C40 C39 179.03(17) . . . . ?
Si2 C35 C36 C37 -179.2(2) . . . . ?
Si2 C29 C30 C31 174.88(15) . . . . ?
Si2 C29 C34 C33 -175.11(16) . . . . ?
O1 V1 C1 Si3 -103.8(4) . . . . ?
O1 Si2 C23 C28 -151.12(13) . . . . ?
O1 Si2 C23 C24 32.95(16) . . . . ?
O1 Si2 C35 C40 -147.42(14) . . . . ?
O1 Si2 C35 C36 32.80(16) . . . . ?
O1 Si2 C29 C30 53.50(16) . . . . ?
O1 Si2 C29 C34 -131.36(14) . . . . ?
N2 V1 O1 Si2 148.66(11) . . . . ?
N2 V1 C1 Si3 92.5(4) . . . . ?
N2 C9 C8 C7 0.7(2) . . . . ?
N1 V1 O1 Si2 126.73(12) . . . . ?
N1 V1 C1 Si3 163.3(4) . . . . ?
N1 C10 C9 N2 -8.2(2) . . . . ?
N1 C10 C9 C8 170.73(14) . . . . ?
N1 C10 C11 C12 1.3(3) . . . . ?
C10 N1 C14 C13 -0.7(2) . . . . ?
C10 C9 C8 C7 -178.15(15) . . . . ?
C10 C11 C12 C13 -1.4(2) . . . . ?
C10 C11 C12 C15 177.96(15) . . . . ?
C9 N2 C5 C6 1.5(2) . . . . ?
C9 C10 C11 C12 -177.10(15) . . . . ?
C9 C8 C7 C6 0.8(2) . . . . ?
C9 C8 C7 C19 179.72(15) . . . . ?
C23 Si2 O1 V1 -85.34(12) . . . . ?
C23 Si2 C35 C40 91.45(16) . . . . ?
C23 Si2 C35 C36 -88.33(16) . . . . ?
C23 Si2 C29 C30 178.74(14) . . . . ?
C23 Si2 C29 C34 -6.12(17) . . . . ?
C23 C28 C27 C26 -0.8(3) . . . . ?
C23 C24 C25 C26 -0.7(3) . . . . ?
C8 C7 C6 C5 -1.1(2) . . . . ?
C8 C7 C19 C22 7.5(2) . . . . ?
C8 C7 C19 C20 -114.46(19) . . . . ?
C8 C7 C19 C21 126.76(18) . . . . ?
C7 C6 C5 N2 0.0(3) . . . . ?
C35 Si2 O1 V1 156.26(11) . . . . ?
C35 Si2 C23 C28 -32.94(15) . . . . ?
C35 Si2 C23 C24 151.13(14) . . . . ?
C35 Si2 C29 C30 -66.14(15) . . . . ?
C35 Si2 C29 C34 109.00(15) . . . . ?
C35 C40 C39 C38 0.1(4) . . . . ?
C35 C36 C37 C38 0.3(4) . . . . ?
C11 C10 C9 N2 170.36(15) . . . . ?
C11 C10 C9 C8 -10.7(2) . . . . ?
C11 C12 C15 C18 -52.4(2) . . . . ?
C11 C12 C15 C16 -172.49(16) . . . . ?
C11 C12 C15 C17 67.9(2) . . . . ?
C13 C12 C15 C18 126.89(18) . . . . ?
C13 C12 C15 C16 6.8(2) . . . . ?
C13 C12 C15 C17 -112.86(18) . . . . ?
C14 N1 C10 C9 178.30(14) . . . . ?
C14 N1 C10 C11 -0.3(2) . . . . ?
C14 C13 C12 C11 0.5(2) . . . . ?
C14 C13 C12 C15 -178.85(16) . . . . ?
C29 Si2 O1 V1 36.90(14) . . . . ?
C29 Si2 C23 C28 81.57(14) . . . . ?
C29 Si2 C23 C24 -94.36(15) . . . . ?
C29 Si2 C35 C40 -22.70(16) . . . . ?
C29 Si2 C35 C36 157.52(15) . . . . ?
C29 C30 C31 C32 0.5(3) . . . . ?
C29 C34 C33 C32 0.1(3) . . . . ?
C12 C13 C14 N1 0.6(3) . . . . ?
C6 C7 C19 C22 -173.68(18) . . . . ?
C6 C7 C19 C20 64.4(2) . . . . ?
C6 C7 C19 C21 -54.4(2) . . . . ?
C41 Si1 C47 C49 57.73(15) . . . . ?
C41 Si1 C47 C48 -175.58(14) . . . . ?
C19 C7 C6 C5 179.93(16) . . . . ?
C5 N2 C9 C10 177.11(14) . . . . ?
C5 N2 C9 C8 -1.8(2) . . . . ?
C30 C29 C34 C33 0.2(3) . . . . ?
C30 C31 C32 C33 -0.3(3) . . . . ?
C1 V1 O1 Si2 14.71(14) . . . . ?
C28 C23 C24 C25 1.1(3) . . . . ?
C28 C27 C26 C25 1.2(3) . . . . ?
C44 Si1 C47 C49 177.75(13) . . . . ?
C44 Si1 C47 C48 -55.55(16) . . . . ?
C40 C35 C36 C37 1.0(3) . . . . ?
C40 C39 C38 C37 1.3(4) . . . . ?
C24 C23 C28 C27 -0.3(3) . . . . ?
C34 C29 C30 C31 -0.5(3) . . . . ?
C27 C26 C25 C24 -0.5(3) . . . . ?
C36 C35 C40 C39 -1.2(3) . . . . ?
C36 C37 C38 C39 -1.4(5) . . . . ?
C31 C32 C33 C34 0.0(3) . . . . ?
C2 Si3 C1 V1 -86.4(4) . . . . ?
C3 Si3 C1 V1 32.0(4) . . . . ?
C4 Si3 C1 V1 153.8(4) . . . . ?
